data_1533007
loop_
_publ_author_name
'Arleth, Nicholas'
'Gamer, Michael T.'
'K\"oppe, Ralf'
'Pushkarevsky, Nikolay A.'
'Konchenko, Sergey N.'
'Fleischmann, Martin'
'Bodensteiner, Michael'
'Scheer, Manfred'
'Roesky, Peter W.'

_publ_section_title
;
 The approach to 4d/4f-polyphosphides
;
_journal_issue 12
_journal_name_full 'Chem. Sci.'
_journal_page_first 7179
_journal_paper_doi 10.1039/C5SC02252E
_journal_volume 6
_journal_year 2015
_chemical_formula_moiety 'C68 H80 Mo4 O8 P2 Sm2, C7 H8'
_chemical_formula_sum 'C75 H88 Mo4 O8 P2 Sm2'
_chemical_formula_weight 1863.85
_space_group_crystal_system triclinic
_space_group_IT_number 2
_space_group_name_Hall '-P 1'
_space_group_name_H-M_alt 'P -1'
_symmetry_space_group_name_Hall '-P 1'
_symmetry_space_group_name_H-M 'P -1'
_atom_sites_solution_hydrogens geom
_audit_creation_date 2015-05-05
_audit_creation_method
;
Olex2 1.2
(compiled 2015.01.26 svn.r3150 for OlexSys, GUI svn.r4998)
;
_audit_update_record
;
2015-05-20 deposited with the CCDC.
2015-09-08 downloaded from the CCDC.
;
_cell_angle_alpha 97.784(3)
_cell_angle_beta 90.790(3)
_cell_angle_gamma 100.069(3)
_cell_formula_units_Z 1
_cell_length_a 9.5023(3)
_cell_length_b 12.6103(4)
_cell_length_c 15.1418(5)
_cell_measurement_reflns_used 16204
_cell_measurement_temperature 100
_cell_measurement_theta_max 30.77
_cell_measurement_theta_min 1.36
_cell_volume 1768.68(10)
_computing_cell_refinement 'STOE X-AREA, PLATON (A.L.Spek, 2009)'
_computing_data_collection 'STOE X-AREA'
_computing_data_reduction 'STOE X-RED & LANA, PLATON (A.L.Spek, 2009)'
_computing_molecular_graphics 'Diamond 2/3, Olex2 (Dolomanov et al., 2009)'
_computing_publication_material 'MS Word, Olex2 (Dolomanov et al., 2009)'
_computing_structure_refinement 'SHELXL-2014/7 (Sheldrick, 2008)'
_computing_structure_solution 'SHELXS-2014/7 (Sheldrick, 2008)'
_diffrn_ambient_temperature 100
_diffrn_detector 'CMOS pixel detector'
_diffrn_detector_area_resol_mean 5.81
_diffrn_detector_type 'Dectris Pilatus 100k'
_diffrn_measured_fraction_theta_full 0.997
_diffrn_measured_fraction_theta_max 0.991
_diffrn_measurement_device 'four-circle diffractometer'
_diffrn_measurement_device_type 'STOE STADIVARI'
_diffrn_measurement_method '\w scans'
_diffrn_radiation_monochromator 'single reflection optic'
_diffrn_radiation_type MoK\a
_diffrn_radiation_wavelength 0.71073
_diffrn_reflns_av_R_equivalents 0.0684
_diffrn_reflns_av_unetI/netI 0.0680
_diffrn_reflns_laue_measured_fraction_full 0.997
_diffrn_reflns_laue_measured_fraction_max 0.991
_diffrn_reflns_limit_h_max 11
_diffrn_reflns_limit_h_min -9
_diffrn_reflns_limit_k_max 15
_diffrn_reflns_limit_k_min -15
_diffrn_reflns_limit_l_max 18
_diffrn_reflns_limit_l_min -17
_diffrn_reflns_number 17149
_diffrn_reflns_point_group_measured_fraction_full 0.997
_diffrn_reflns_point_group_measured_fraction_max 0.991
_diffrn_reflns_theta_full 26.000
_diffrn_reflns_theta_max 26.100
_diffrn_reflns_theta_min 1.358
_diffrn_source 'Mo LFF Sealed Tube'
_diffrn_source_type 'Xenocs Genix3D microfocus'
_exptl_absorpt_coefficient_mu 2.420
_exptl_absorpt_correction_T_max 0.6677
_exptl_absorpt_correction_T_min 0.1479
_exptl_absorpt_correction_type integration
_exptl_absorpt_process_details 'STOE X-RED, X-SHAPE & LANA'
_exptl_crystal_colour red
_exptl_crystal_colour_primary red
_exptl_crystal_density_diffrn 1.750
_exptl_crystal_description needle
_exptl_crystal_F_000 924
_exptl_crystal_size_max 0.28
_exptl_crystal_size_mid 0.123
_exptl_crystal_size_min 0.043
_refine_diff_density_max 3.111
_refine_diff_density_min -2.070
_refine_diff_density_rms 0.241
_refine_ls_extinction_method none
_refine_ls_goodness_of_fit_ref 0.997
_refine_ls_hydrogen_treatment constr
_refine_ls_matrix_type full
_refine_ls_number_parameters 438
_refine_ls_number_reflns 6969
_refine_ls_number_restraints 42
_refine_ls_restrained_S_all 0.995
_refine_ls_R_factor_all 0.0715
_refine_ls_R_factor_gt 0.0516
_refine_ls_shift/su_max 0.000
_refine_ls_shift/su_mean 0.000
_refine_ls_structure_factor_coef Fsqd
_refine_ls_weighting_details 'w=1/[\s^2^(Fo^2^)+(0.0912P)^2^] where P=(Fo^2^+2Fc^2^)/3'
_refine_ls_weighting_scheme calc
_refine_ls_wR_factor_gt 0.1266
_refine_ls_wR_factor_ref 0.1389
_reflns_Friedel_coverage 0.000
_reflns_number_gt 5361
_reflns_number_total 6969
_reflns_threshold_expression 'I > 2\s(I)'
_cod_data_source_file c5sc02252e2.cif
_cod_data_source_block 1a
_cod_depositor_comments 'Adding full bibliography for 1533007--1533012.cif.'
_cod_database_code 1533007
_shelx_space_group_comment
;
The symmetry employed for this shelxl refinement is uniquely defined
by the following loop, which should always be used as a source of
symmetry information in preference to the above space-group names.
They are only intended as comments.
;
_olex2_refinement_description
;
1. Fixed Uiso
 At 1.2 times of:
  All C(H) groups
 At 1.5 times of:
  All C(H,H,H) groups
2. Uiso/Uaniso restraints and constraints
C35 \\sim C36 \\sim C41 \\sim C40 \\sim C39 \\sim C38 \\sim C37: within 1.7A
with sigma of 0.01 and sigma for terminal atoms of 0.02
3. Others
 Fixed Sof: C35(0.5) H35A(0.5) H35B(0.5) H35C(0.5) C36(0.5) C37(0.5) H37(0.5)
 C38(0.5) H38(0.5) C39(0.5) H39(0.5) C40(0.5) H40(0.5) C41(0.5) H41(0.5)
4.a Free rotating group:
 C35(C36,C37,C38,C39,C40,C41)
4.b Aromatic/amide H refined with riding coordinates:
 C34(H34), C30(H30), C31(H31), C32(H32), C33(H33), C28(H28), C27(H27),
 C26(H26), C25(H25), C29(H29), C37(H37), C38(H38), C39(H39), C40(H40), C41(H41)
4.c Idealised Me refined as rotating group:
 C16(H16A,H16B,H16C), C17(H17A,H17B,H17C), C18(H18A,H18B,H18C), C19(H19A,H19B,
 H19C), C20(H20A,H20B,H20C), C7(H7A,H7B,H7C), C8(H8A,H8B,H8C), C9(H9A,H9B,H9C),
 C10(H10A,H10B,H10C), C6(H6A,H6B,H6C), C35(H35A,H35B,H35C)
;
_shelx_shelxl_version_number 2014/7
_olex2_submission_special_instructions 'No special instructions were received'

loop_
_space_group_symop_operation_xyz
'x, y, z'
'-x, -y, -z'

loop_
_atom_site_label
_atom_site_type_symbol
_atom_site_fract_x
_atom_site_fract_y
_atom_site_fract_z
_atom_site_U_iso_or_equiv
_atom_site_adp_type
_atom_site_occupancy
_atom_site_site_symmetry_order
_atom_site_calc_flag
_atom_site_refinement_flags_posn
_atom_site_refinement_flags_adp
_atom_site_refinement_flags_occupancy
_atom_site_disorder_assembly
_atom_site_disorder_group
Sm1 Sm 0.57507(3) 0.29356(3) 0.28330(2) 0.01621(12) Uani 1 1 d . . . . .
Mo1 Mo 0.67044(6) 0.73914(5) 0.04648(4) 0.01493(15) Uani 1 1 d . . . . .
Mo2 Mo 0.43606(6) 0.64192(5) 0.17710(4) 0.01509(15) Uani 1 1 d . . . . .
P1 P 0.53861(18) 0.56206(15) 0.04883(12) 0.0166(4) Uani 1 1 d . . . . .
O2 O 0.4921(6) 0.2725(5) 0.1333(4) 0.0275(12) Uani 1 1 d . . . . .
O4 O 0.5374(6) 0.4761(4) 0.2839(4) 0.0241(11) Uani 1 1 d . . . . .
O1 O 0.4868(7) 0.9204(5) 0.0900(5) 0.0347(14) Uani 1 1 d . . . . .
O3 O 0.6704(6) 0.8066(5) 0.2961(4) 0.0298(13) Uani 1 1 d . . . . .
C11 C 0.2988(7) 0.2488(7) 0.3224(6) 0.0252(16) Uani 1 1 d . . . . .
C12 C 0.3748(9) 0.2827(8) 0.4073(6) 0.0324(19) Uani 1 1 d . . . . .
C13 C 0.4565(9) 0.2021(8) 0.4210(6) 0.0326(19) Uani 1 1 d . . . . .
C14 C 0.4300(8) 0.1175(7) 0.3448(5) 0.0249(16) Uani 1 1 d . . . . .
C15 C 0.3324(8) 0.1501(6) 0.2873(5) 0.0209(15) Uani 1 1 d . . . . .
C16 C 0.1980(9) 0.3109(8) 0.2827(7) 0.035(2) Uani 1 1 d . . . . .
H16A H 0.2083 0.3841 0.3164 0.053 Uiso 1 1 calc GR . . . .
H16B H 0.0994 0.2728 0.2854 0.053 Uiso 1 1 calc GR . . . .
H16C H 0.2209 0.3164 0.2203 0.053 Uiso 1 1 calc GR . . . .
C17 C 0.3594(12) 0.3769(9) 0.4723(8) 0.051(3) Uani 1 1 d . . . . .
H17A H 0.4450 0.3976 0.5119 0.077 Uiso 1 1 calc GR . . . .
H17B H 0.2753 0.3581 0.5075 0.077 Uiso 1 1 calc GR . . . .
H17C H 0.3476 0.4379 0.4408 0.077 Uiso 1 1 calc GR . . . .
C18 C 0.5363(11) 0.1951(10) 0.5052(6) 0.045(3) Uani 1 1 d . . . . .
H18A H 0.6059 0.1467 0.4922 0.068 Uiso 1 1 calc GR . . . .
H18B H 0.4688 0.1662 0.5481 0.068 Uiso 1 1 calc GR . . . .
H18C H 0.5865 0.2677 0.5305 0.068 Uiso 1 1 calc GR . . . .
C19 C 0.4793(10) 0.0101(8) 0.3350(8) 0.039(2) Uani 1 1 d . . . . .
H19A H 0.5047 -0.0092 0.2731 0.059 Uiso 1 1 calc GR . . . .
H19B H 0.4022 -0.0460 0.3506 0.059 Uiso 1 1 calc GR . . . .
H19C H 0.5631 0.0151 0.3748 0.059 Uiso 1 1 calc GR . . . .
C20 C 0.2639(9) 0.0808(7) 0.2017(6) 0.0295(18) Uani 1 1 d . . . . .
H20A H 0.2233 0.1269 0.1647 0.044 Uiso 1 1 calc GR . . . .
H20B H 0.1879 0.0236 0.2168 0.044 Uiso 1 1 calc GR . . . .
H20C H 0.3367 0.0474 0.1686 0.044 Uiso 1 1 calc GR . . . .
C2 C 0.8274(7) 0.3516(6) 0.2113(5) 0.0170(14) Uani 1 1 d . . . . .
C3 C 0.8107(7) 0.2373(6) 0.2107(5) 0.0191(14) Uani 1 1 d . . . . .
C4 C 0.8229(8) 0.2180(7) 0.3014(6) 0.0262(17) Uani 1 1 d . . . . .
C5 C 0.8447(7) 0.3199(7) 0.3561(5) 0.0251(17) Uani 1 1 d . . . . .
C1 C 0.8469(7) 0.4023(6) 0.2999(5) 0.0203(15) Uani 1 1 d . . . . .
C7 C 0.8251(8) 0.4085(6) 0.1295(5) 0.0211(15) Uani 1 1 d . . . . .
H7A H 0.7608 0.3620 0.0831 0.032 Uiso 1 1 calc GR . . . .
H7B H 0.9218 0.4229 0.1071 0.032 Uiso 1 1 calc GR . . . .
H7C H 0.7911 0.4774 0.1453 0.032 Uiso 1 1 calc GR . . . .
C8 C 0.7903(9) 0.1489(7) 0.1311(6) 0.0285(17) Uani 1 1 d . . . . .
H8A H 0.7120 0.0908 0.1415 0.043 Uiso 1 1 calc GR . . . .
H8B H 0.8787 0.1193 0.1225 0.043 Uiso 1 1 calc GR . . . .
H8C H 0.7671 0.1795 0.0776 0.043 Uiso 1 1 calc GR . . . .
C9 C 0.8389(10) 0.1112(8) 0.3296(7) 0.036(2) Uani 1 1 d . . . . .
H9A H 0.8134 0.1107 0.3920 0.054 Uiso 1 1 calc GR . . . .
H9B H 0.9383 0.1008 0.3232 0.054 Uiso 1 1 calc GR . . . .
H9C H 0.7755 0.0521 0.2919 0.054 Uiso 1 1 calc GR . . . .
C10 C 0.8802(10) 0.3424(9) 0.4540(6) 0.038(2) Uani 1 1 d . . . . .
H10A H 0.8111 0.3829 0.4839 0.057 Uiso 1 1 calc GR . . . .
H10B H 0.9767 0.3856 0.4646 0.057 Uiso 1 1 calc GR . . . .
H10C H 0.8762 0.2735 0.4779 0.057 Uiso 1 1 calc GR . . . .
C6 C 0.8754(8) 0.5243(7) 0.3296(6) 0.0268(17) Uani 1 1 d . . . . .
H6A H 0.8278 0.5601 0.2873 0.040 Uiso 1 1 calc GR . . . .
H6B H 0.9786 0.5517 0.3315 0.040 Uiso 1 1 calc GR . . . .
H6C H 0.8381 0.5399 0.3890 0.040 Uiso 1 1 calc GR . . . .
C24 C 0.5027(7) 0.5392(6) 0.2407(5) 0.0210(15) Uani 1 1 d . . . . .
C22 C 0.4287(7) 0.2698(7) 0.0634(5) 0.0232(16) Uani 1 1 d . . . . .
C23 C 0.5885(8) 0.7477(6) 0.2487(5) 0.0225(15) Uani 1 1 d . . . . .
C21 C 0.5487(8) 0.8497(6) 0.0774(6) 0.0240(16) Uani 1 1 d . . . . .
C34 C 0.1956(8) 0.5719(7) 0.1955(6) 0.0270(17) Uani 1 1 d . . . . .
H34 H 0.1686 0.5014 0.2121 0.032 Uiso 1 1 calc R . . . .
C30 C 0.2057(7) 0.5981(7) 0.1082(6) 0.0238(16) Uani 1 1 d . . . . .
H30 H 0.1889 0.5473 0.0551 0.029 Uiso 1 1 calc R . . . .
C31 C 0.2454(8) 0.7135(7) 0.1122(6) 0.0280(18) Uani 1 1 d . . . . .
H31 H 0.2570 0.7532 0.0630 0.034 Uiso 1 1 calc R . . . .
C32 C 0.2637(8) 0.7565(7) 0.2022(7) 0.0307(19) Uani 1 1 d . . . . .
H32 H 0.2920 0.8314 0.2247 0.037 Uiso 1 1 calc R . . . .
C33 C 0.2337(8) 0.6718(8) 0.2543(7) 0.034(2) Uani 1 1 d . . . . .
H33 H 0.2380 0.6796 0.3176 0.041 Uiso 1 1 calc R . . . .
C28 C 0.8810(7) 0.7402(7) 0.1377(5) 0.0247(16) Uani 1 1 d . . . . .
H28 H 0.8770 0.7124 0.1931 0.030 Uiso 1 1 calc R . . . .
C27 C 0.8724(8) 0.8488(7) 0.1241(6) 0.0262(17) Uani 1 1 d . . . . .
H27 H 0.8607 0.9064 0.1692 0.031 Uiso 1 1 calc R . . . .
C26 C 0.8844(8) 0.8560(7) 0.0319(6) 0.0272(17) Uani 1 1 d . . . . .
H26 H 0.8833 0.9192 0.0043 0.033 Uiso 1 1 calc R . . . .
C25 C 0.8984(8) 0.7517(8) -0.0115(6) 0.0281(17) Uani 1 1 d . . . . .
H25 H 0.9075 0.7325 -0.0738 0.034 Uiso 1 1 calc R . . . .
C29 C 0.8964(8) 0.6821(7) 0.0529(5) 0.0245(16) Uani 1 1 d . . . . .
H29 H 0.9042 0.6074 0.0415 0.029 Uiso 1 1 calc R . . . .
C35 C 1.0156(17) -0.1371(12) 0.3818(9) 0.051(6) Uani 0.5 1 d . U P A -1
H35A H 1.0678 -0.1900 0.4029 0.076 Uiso 0.5 1 calc GR . P A -1
H35B H 1.0656 -0.1064 0.3324 0.076 Uiso 0.5 1 calc GR . P A -1
H35C H 0.9187 -0.1735 0.3613 0.076 Uiso 0.5 1 calc GR . P A -1
C36 C 1.0073(12) -0.0473(10) 0.4570(8) 0.036(3) Uani 0.5 1 d G U P A -1
C37 C 1.1130(12) 0.0467(11) 0.4707(8) 0.033(3) Uani 0.5 1 d G U P A -1
H37 H 1.1921 0.0529 0.4328 0.039 Uiso 0.5 1 calc R . P A -1
C38 C 1.1040(12) 0.1312(10) 0.5390(8) 0.038(3) Uani 0.5 1 d G U P A -1
H38 H 1.1766 0.1943 0.5472 0.045 Uiso 0.5 1 calc R . P A -1
C39 C 0.9885(13) 0.1233(11) 0.5953(8) 0.041(4) Uani 0.5 1 d G U P A -1
H39 H 0.9821 0.1807 0.6417 0.049 Uiso 0.5 1 calc R . P A -1
C40 C 0.8826(12) 0.0301(12) 0.5827(8) 0.042(3) Uani 0.5 1 d G U P A -1
H40 H 0.8038 0.0240 0.6207 0.050 Uiso 0.5 1 calc R . P A -1
C41 C 0.8923(12) -0.0542(11) 0.5142(9) 0.038(4) Uani 0.5 1 d G U P A -1
H41 H 0.8197 -0.1172 0.5063 0.045 Uiso 0.5 1 calc R . P A -1

loop_
_atom_site_aniso_label
_atom_site_aniso_U_11
_atom_site_aniso_U_22
_atom_site_aniso_U_33
_atom_site_aniso_U_23
_atom_site_aniso_U_13
_atom_site_aniso_U_12
Sm1 0.01493(18) 0.0200(2) 0.0148(2) 0.00670(14) 0.00420(12) 0.00250(13)
Mo1 0.0148(3) 0.0153(3) 0.0141(3) 0.0025(2) 0.0025(2) 0.0006(2)
Mo2 0.0157(3) 0.0160(3) 0.0135(3) 0.0018(2) 0.0037(2) 0.0026(2)
P1 0.0148(8) 0.0185(9) 0.0158(9) 0.0013(7) 0.0033(6) 0.0018(6)
O2 0.024(3) 0.042(3) 0.018(3) 0.009(3) 0.001(2) 0.005(2)
O4 0.027(3) 0.019(3) 0.027(3) 0.010(2) -0.001(2) 0.003(2)
O1 0.036(3) 0.018(3) 0.052(4) 0.006(3) 0.015(3) 0.009(2)
O3 0.028(3) 0.036(3) 0.020(3) -0.005(3) 0.001(2) -0.002(2)
C11 0.015(3) 0.027(4) 0.033(4) 0.005(3) 0.014(3) 0.001(3)
C12 0.026(4) 0.045(5) 0.025(4) 0.008(4) 0.018(3) 0.000(4)
C13 0.025(4) 0.044(5) 0.026(4) 0.009(4) 0.010(3) -0.006(3)
C14 0.023(3) 0.027(4) 0.024(4) 0.007(3) 0.000(3) 0.002(3)
C15 0.021(3) 0.020(4) 0.023(4) 0.008(3) 0.009(3) 0.000(3)
C16 0.033(4) 0.032(5) 0.047(6) 0.011(4) 0.011(4) 0.020(4)
C17 0.048(6) 0.039(6) 0.056(7) -0.012(5) 0.024(5) -0.009(4)
C18 0.045(5) 0.063(7) 0.024(5) 0.021(5) 0.002(4) -0.011(5)
C19 0.036(5) 0.029(5) 0.054(6) 0.017(4) -0.005(4) 0.002(4)
C20 0.031(4) 0.031(4) 0.024(4) 0.004(4) 0.002(3) -0.001(3)
C2 0.017(3) 0.022(4) 0.014(3) 0.011(3) 0.004(2) 0.002(3)
C3 0.020(3) 0.021(4) 0.019(4) 0.007(3) 0.004(3) 0.008(3)
C4 0.018(3) 0.037(5) 0.028(4) 0.013(4) 0.005(3) 0.011(3)
C5 0.016(3) 0.039(5) 0.020(4) 0.013(3) -0.001(3) -0.003(3)
C1 0.008(3) 0.025(4) 0.025(4) 0.001(3) -0.001(2) -0.003(3)
C7 0.027(4) 0.020(4) 0.018(4) 0.010(3) 0.005(3) 0.002(3)
C8 0.032(4) 0.024(4) 0.027(4) 0.001(3) 0.009(3) -0.001(3)
C9 0.039(5) 0.033(5) 0.048(6) 0.028(4) 0.015(4) 0.019(4)
C10 0.031(4) 0.058(6) 0.023(5) 0.014(4) -0.003(3) -0.003(4)
C6 0.027(4) 0.023(4) 0.025(4) -0.004(3) 0.009(3) -0.003(3)
C24 0.020(3) 0.025(4) 0.017(4) -0.001(3) 0.009(3) 0.002(3)
C22 0.014(3) 0.027(4) 0.028(4) 0.008(3) 0.009(3) -0.001(3)
C23 0.022(3) 0.024(4) 0.022(4) 0.004(3) 0.008(3) 0.004(3)
C21 0.021(3) 0.019(4) 0.031(4) 0.008(3) 0.007(3) -0.001(3)
C34 0.020(3) 0.029(4) 0.031(4) 0.005(4) 0.009(3) 0.000(3)
C30 0.015(3) 0.028(4) 0.026(4) -0.003(3) 0.003(3) 0.005(3)
C31 0.017(3) 0.039(5) 0.034(5) 0.019(4) 0.004(3) 0.009(3)
C32 0.019(3) 0.021(4) 0.050(6) -0.002(4) 0.008(3) 0.006(3)
C33 0.019(4) 0.050(6) 0.033(5) -0.003(4) 0.011(3) 0.012(4)
C28 0.016(3) 0.036(4) 0.020(4) 0.002(3) -0.003(3) 0.001(3)
C27 0.017(3) 0.028(4) 0.031(4) -0.005(3) -0.002(3) 0.004(3)
C26 0.025(4) 0.021(4) 0.033(5) 0.004(3) 0.004(3) -0.002(3)
C25 0.019(3) 0.039(5) 0.028(4) 0.011(4) 0.005(3) 0.003(3)
C29 0.019(3) 0.029(4) 0.025(4) 0.002(3) 0.002(3) 0.006(3)
C35 0.054(11) 0.048(11) 0.057(13) 0.011(10) -0.011(10) 0.025(9)
C36 0.028(6) 0.045(7) 0.038(7) 0.020(6) -0.006(5) 0.004(5)
C37 0.025(6) 0.042(7) 0.034(7) 0.022(6) -0.003(6) 0.003(6)
C38 0.036(6) 0.045(7) 0.034(7) 0.015(6) -0.002(6) 0.004(6)
C39 0.043(7) 0.052(8) 0.030(7) 0.016(7) -0.002(6) 0.010(7)
C40 0.033(6) 0.059(8) 0.038(7) 0.020(6) 0.007(6) 0.011(6)
C41 0.023(6) 0.052(8) 0.040(7) 0.021(7) 0.007(6) 0.002(6)

loop_
_atom_type_symbol
_atom_type_description
_atom_type_scat_dispersion_real
_atom_type_scat_dispersion_imag
_atom_type_scat_source
C C 0.0033 0.0016 'International Tables Vol C Tables 4.2.6.8 and 6.1.1.4'
H H 0.0000 0.0000 'International Tables Vol C Tables 4.2.6.8 and 6.1.1.4'
Mo Mo -1.6832 0.6857 'International Tables Vol C Tables 4.2.6.8 and 6.1.1.4'
O O 0.0106 0.0060 'International Tables Vol C Tables 4.2.6.8 and 6.1.1.4'
P P 0.1023 0.0942 'International Tables Vol C Tables 4.2.6.8 and 6.1.1.4'
Sm Sm -0.1638 3.4418 'International Tables Vol C Tables 4.2.6.8 and 6.1.1.4'

loop_
_geom_angle_atom_site_label_1
_geom_angle_atom_site_label_2
_geom_angle_atom_site_label_3
_geom_angle
_geom_angle_site_symmetry_1
_geom_angle_site_symmetry_3
O2 Sm1 O4 83.4(2) . .
O2 Sm1 C11 86.0(2) . .
O2 Sm1 C12 116.7(2) . .
O2 Sm1 C13 129.7(2) . .
O2 Sm1 C14 103.6(2) . .
O2 Sm1 C15 79.3(2) . .
O2 Sm1 C2 82.2(2) . .
O2 Sm1 C3 83.4(2) . .
O2 Sm1 C4 112.5(2) . .
O2 Sm1 C5 131.0(2) . .
O2 Sm1 C1 109.7(2) . .
O4 Sm1 C11 85.6(2) . .
O4 Sm1 C12 84.9(3) . .
O4 Sm1 C13 112.8(3) . .
O4 Sm1 C14 134.2(2) . .
O4 Sm1 C15 113.4(2) . .
O4 Sm1 C2 87.9(2) . .
O4 Sm1 C3 118.6(2) . .
O4 Sm1 C4 129.5(2) . .
O4 Sm1 C5 103.3(2) . .
O4 Sm1 C1 79.3(2) . .
C11 Sm1 C12 31.1(3) . .
C11 Sm1 C13 50.9(3) . .
C11 Sm1 C14 50.7(2) . .
C11 Sm1 C4 140.3(3) . .
C11 Sm1 C5 142.4(3) . .
C11 Sm1 C1 156.6(3) . .
C12 Sm1 C4 122.3(3) . .
C12 Sm1 C5 112.3(3) . .
C12 Sm1 C1 128.5(3) . .
C13 Sm1 C12 30.6(3) . .
C13 Sm1 C14 31.3(3) . .
C13 Sm1 C4 93.5(3) . .
C13 Sm1 C5 92.9(2) . .
C13 Sm1 C1 119.8(3) . .
C14 Sm1 C12 51.1(3) . .
C14 Sm1 C4 90.1(2) . .
C14 Sm1 C5 105.0(2) . .
C14 Sm1 C1 135.5(2) . .
C15 Sm1 C11 29.8(2) . .
C15 Sm1 C12 50.2(3) . .
C15 Sm1 C13 50.5(3) . .
C15 Sm1 C14 30.5(2) . .
C15 Sm1 C4 116.6(2) . .
C15 Sm1 C5 135.5(2) . .
C15 Sm1 C1 165.8(2) . .
C2 Sm1 C11 167.1(2) . .
C2 Sm1 C12 158.8(3) . .
C2 Sm1 C13 142.0(2) . .
C2 Sm1 C14 137.7(2) . .
C2 Sm1 C15 149.6(2) . .
C2 Sm1 C4 50.6(2) . .
C2 Sm1 C5 50.2(2) . .
C2 Sm1 C1 30.3(2) . .
C3 Sm1 C11 152.0(2) . .
C3 Sm1 C12 151.8(3) . .
C3 Sm1 C13 121.4(3) . .
C3 Sm1 C14 107.2(2) . .
C3 Sm1 C15 122.3(2) . .
C3 Sm1 C2 30.8(2) . .
C3 Sm1 C4 30.9(2) . .
C3 Sm1 C5 50.4(2) . .
C3 Sm1 C1 50.5(2) . .
C4 Sm1 C5 30.1(3) . .
C1 Sm1 C4 50.3(2) . .
C1 Sm1 C5 30.5(2) . .
P1 Mo1 Mo2 47.57(5) . .
P1 Mo1 C28 102.8(2) . .
P1 Mo1 C29 93.7(2) . .
C22 Mo1 Mo2 105.2(2) 2_665 .
C22 Mo1 P1 84.2(2) 2_665 .
C22 Mo1 C21 79.7(3) 2_665 .
C22 Mo1 C28 153.3(3) 2_665 .
C22 Mo1 C27 137.5(3) 2_665 .
C22 Mo1 C26 104.0(3) 2_665 .
C22 Mo1 C25 96.1(3) 2_665 .
C22 Mo1 C29 120.7(3) 2_665 .
C21 Mo1 Mo2 73.1(2) . .
C21 Mo1 P1 110.7(2) . .
C21 Mo1 C28 120.1(3) . .
C21 Mo1 C27 92.9(3) . .
C21 Mo1 C26 98.3(3) . .
C21 Mo1 C25 131.6(3) . .
C21 Mo1 C29 150.4(3) . .
C28 Mo1 Mo2 98.15(19) . .
C27 Mo1 Mo2 112.6(2) . .
C27 Mo1 P1 136.3(2) . .
C27 Mo1 C28 34.8(3) . .
C27 Mo1 C29 57.5(3) . .
C26 Mo1 Mo2 147.4(2) . .
C26 Mo1 P1 150.9(2) . .
C26 Mo1 C28 58.2(3) . .
C26 Mo1 C27 35.2(3) . .
C26 Mo1 C25 35.4(3) . .
C26 Mo1 C29 57.9(3) . .
C25 Mo1 Mo2 150.7(2) . .
C25 Mo1 P1 116.9(2) . .
C25 Mo1 C28 57.6(3) . .
C25 Mo1 C27 58.3(3) . .
C25 Mo1 C29 34.4(3) . .
C29 Mo1 Mo2 116.3(2) . .
C29 Mo1 C28 34.2(3) . .
P1 Mo2 Mo1 47.57(5) . .
P1 Mo2 C31 101.8(2) . .
P1 Mo2 C32 134.7(3) . .
C24 Mo2 Mo1 111.6(2) . .
C24 Mo2 P1 87.7(2) . .
C24 Mo2 C23 83.9(3) . .
C24 Mo2 C34 93.4(3) . .
C24 Mo2 C30 119.2(3) . .
C24 Mo2 C31 151.4(3) . .
C24 Mo2 C32 134.9(3) . .
C24 Mo2 C33 101.6(3) . .
C23 Mo2 Mo1 70.9(2) . .
C23 Mo2 P1 108.4(2) . .
C23 Mo2 C34 135.7(3) . .
C23 Mo2 C30 150.4(3) . .
C23 Mo2 C31 117.3(3) . .
C23 Mo2 C32 93.4(3) . .
C23 Mo2 C33 101.5(3) . .
C34 Mo2 Mo1 146.8(2) . .
C34 Mo2 P1 115.6(2) . .
C34 Mo2 C30 34.9(3) . .
C34 Mo2 C31 58.1(3) . .
C34 Mo2 C32 58.3(3) . .
C30 Mo2 Mo1 111.9(2) . .
C30 Mo2 P1 91.8(2) . .
C30 Mo2 C31 34.9(3) . .
C30 Mo2 C32 57.4(3) . .
C31 Mo2 Mo1 94.19(19) . .
C32 Mo2 Mo1 109.9(2) . .
C32 Mo2 C31 33.8(3) . .
C33 Mo2 Mo1 144.6(3) . .
C33 Mo2 P1 149.4(2) . .
C33 Mo2 C34 35.7(3) . .
C33 Mo2 C30 58.2(3) . .
C33 Mo2 C31 57.6(3) . .
C33 Mo2 C32 34.8(3) . .
Mo2 P1 Mo1 84.86(6) . .
P1 P1 Mo1 132.88(13) 2_665 .
P1 P1 Mo2 132.71(12) 2_665 .
C22 O2 Sm1 167.8(6) . .
C24 O4 Sm1 145.4(5) . .
C12 C11 Sm1 74.9(4) . .
C12 C11 C16 124.7(8) . .
C15 C11 Sm1 75.0(4) . .
C15 C11 C12 107.8(8) . .
C15 C11 C16 127.5(8) . .
C16 C11 Sm1 117.4(5) . .
C11 C12 Sm1 74.0(4) . .
C11 C12 C17 126.6(9) . .
C13 C12 Sm1 74.5(4) . .
C13 C12 C11 107.4(8) . .
C13 C12 C17 125.7(9) . .
C17 C12 Sm1 122.2(6) . .
C12 C13 Sm1 75.0(5) . .
C12 C13 C14 108.0(8) . .
C12 C13 C18 126.3(10) . .
C14 C13 Sm1 74.5(4) . .
C14 C13 C18 125.0(9) . .
C18 C13 Sm1 124.3(5) . .
C13 C14 Sm1 74.2(4) . .
C13 C14 C19 126.8(8) . .
C15 C14 Sm1 74.3(4) . .
C15 C14 C13 106.0(7) . .
C15 C14 C19 126.6(8) . .
C19 C14 Sm1 123.0(6) . .
C11 C15 Sm1 75.2(4) . .
C11 C15 C14 110.7(7) . .
C11 C15 C20 124.6(8) . .
C14 C15 Sm1 75.1(4) . .
C14 C15 C20 124.5(7) . .
C20 C15 Sm1 120.7(5) . .
C11 C16 H16A 109.5 . .
C11 C16 H16B 109.5 . .
C11 C16 H16C 109.5 . .
H16A C16 H16B 109.5 . .
H16A C16 H16C 109.5 . .
H16B C16 H16C 109.5 . .
C12 C17 H17A 109.5 . .
C12 C17 H17B 109.5 . .
C12 C17 H17C 109.5 . .
H17A C17 H17B 109.5 . .
H17A C17 H17C 109.5 . .
H17B C17 H17C 109.5 . .
C13 C18 H18A 109.5 . .
C13 C18 H18B 109.5 . .
C13 C18 H18C 109.5 . .
H18A C18 H18B 109.5 . .
H18A C18 H18C 109.5 . .
H18B C18 H18C 109.5 . .
C14 C19 H19A 109.5 . .
C14 C19 H19B 109.5 . .
C14 C19 H19C 109.5 . .
H19A C19 H19B 109.5 . .
H19A C19 H19C 109.5 . .
H19B C19 H19C 109.5 . .
C15 C20 H20A 109.5 . .
C15 C20 H20B 109.5 . .
C15 C20 H20C 109.5 . .
H20A C20 H20B 109.5 . .
H20A C20 H20C 109.5 . .
H20B C20 H20C 109.5 . .
C3 C2 Sm1 74.5(4) . .
C3 C2 C7 125.5(7) . .
C1 C2 Sm1 75.7(4) . .
C1 C2 C3 108.5(6) . .
C1 C2 C7 126.0(7) . .
C7 C2 Sm1 116.3(4) . .
C2 C3 Sm1 74.6(4) . .
C2 C3 C4 107.5(7) . .
C2 C3 C8 128.2(7) . .
C4 C3 Sm1 76.2(4) . .
C4 C3 C8 124.2(7) . .
C8 C3 Sm1 117.2(5) . .
C3 C4 Sm1 72.9(4) . .
C3 C4 C9 124.8(8) . .
C5 C4 Sm1 75.3(4) . .
C5 C4 C3 107.7(7) . .
C5 C4 C9 126.5(8) . .
C9 C4 Sm1 126.7(5) . .
C4 C5 Sm1 74.6(4) . .
C4 C5 C1 108.1(7) . .
C4 C5 C10 127.3(8) . .
C1 C5 Sm1 73.7(4) . .
C1 C5 C10 124.0(8) . .
C10 C5 Sm1 124.1(5) . .
C2 C1 Sm1 74.0(4) . .
C2 C1 C5 108.1(7) . .
C2 C1 C6 125.4(7) . .
C5 C1 Sm1 75.8(4) . .
C5 C1 C6 126.4(7) . .
C6 C1 Sm1 119.4(5) . .
C2 C7 H7A 109.5 . .
C2 C7 H7B 109.5 . .
C2 C7 H7C 109.5 . .
H7A C7 H7B 109.5 . .
H7A C7 H7C 109.5 . .
H7B C7 H7C 109.5 . .
C3 C8 H8A 109.5 . .
C3 C8 H8B 109.5 . .
C3 C8 H8C 109.5 . .
H8A C8 H8B 109.5 . .
H8A C8 H8C 109.5 . .
H8B C8 H8C 109.5 . .
C4 C9 H9A 109.5 . .
C4 C9 H9B 109.5 . .
C4 C9 H9C 109.5 . .
H9A C9 H9B 109.5 . .
H9A C9 H9C 109.5 . .
H9B C9 H9C 109.5 . .
C5 C10 H10A 109.5 . .
C5 C10 H10B 109.5 . .
C5 C10 H10C 109.5 . .
H10A C10 H10B 109.5 . .
H10A C10 H10C 109.5 . .
H10B C10 H10C 109.5 . .
C1 C6 H6A 109.5 . .
C1 C6 H6B 109.5 . .
C1 C6 H6C 109.5 . .
H6A C6 H6B 109.5 . .
H6A C6 H6C 109.5 . .
H6B C6 H6C 109.5 . .
O4 C24 Mo2 175.8(6) . .
O2 C22 Mo1 178.2(7) . 2_665
O3 C23 Mo2 174.4(6) . .
O1 C21 Mo1 173.0(7) . .
Mo2 C34 H34 120.3 . .
C30 C34 Mo2 73.3(4) . .
C30 C34 H34 126.6 . .
C30 C34 C33 106.7(8) . .
C33 C34 Mo2 71.7(4) . .
C33 C34 H34 126.6 . .
Mo2 C30 H30 119.6 . .
C34 C30 Mo2 71.9(4) . .
C34 C30 H30 125.5 . .
C34 C30 C31 109.0(7) . .
C31 C30 Mo2 74.8(4) . .
C31 C30 H30 125.5 . .
Mo2 C31 H31 123.5 . .
C30 C31 Mo2 70.3(4) . .
C30 C31 H31 126.6 . .
C32 C31 Mo2 71.3(5) . .
C32 C31 C30 106.9(7) . .
C32 C31 H31 126.6 . .
Mo2 C32 H32 120.6 . .
C31 C32 Mo2 74.9(5) . .
C31 C32 H32 125.3 . .
C31 C32 C33 109.4(8) . .
C33 C32 Mo2 70.9(5) . .
C33 C32 H32 125.3 . .
Mo2 C33 H33 119.0 . .
C34 C33 Mo2 72.6(4) . .
C34 C33 H33 126.0 . .
C32 C33 Mo2 74.3(5) . .
C32 C33 C34 108.0(8) . .
C32 C33 H33 126.0 . .
Mo1 C28 H28 122.8 . .
C27 C28 Mo1 70.4(4) . .
C27 C28 H28 126.6 . .
C29 C28 Mo1 71.8(4) . .
C29 C28 H28 126.6 . .
C29 C28 C27 106.7(7) . .
Mo1 C27 H27 120.0 . .
C28 C27 Mo1 74.8(4) . .
C28 C27 H27 125.8 . .
C26 C27 Mo1 71.2(4) . .
C26 C27 C28 108.4(7) . .
C26 C27 H27 125.8 . .
Mo1 C26 H26 119.3 . .
C27 C26 Mo1 73.6(4) . .
C27 C26 H26 126.3 . .
C27 C26 C25 107.4(8) . .
C25 C26 Mo1 72.7(4) . .
C25 C26 H26 126.3 . .
Mo1 C25 H25 119.3 . .
C26 C25 Mo1 71.9(4) . .
C26 C25 H25 125.9 . .
C29 C25 Mo1 74.8(4) . .
C29 C25 C26 108.3(8) . .
C29 C25 H25 125.9 . .
Mo1 C29 H29 121.5 . .
C28 C29 Mo1 73.9(4) . .
C28 C29 H29 125.4 . .
C25 C29 Mo1 70.9(4) . .
C25 C29 C28 109.2(8) . .
C25 C29 H29 125.4 . .
H35A C35 H35B 109.5 . .
H35A C35 H35C 109.5 . .
H35B C35 H35C 109.5 . .
C36 C35 H35A 109.5 . .
C36 C35 H35B 109.5 . .
C36 C35 H35C 109.5 . .
C37 C36 C35 120.9 . .
C37 C36 C41 118.1 . .
C41 C36 C35 121.0 . .
C36 C37 H37 119.4 . .
C38 C37 C36 121.1 . .
C38 C37 H37 119.4 . .
C37 C38 H38 119.9 . .
C37 C38 C39 120.1 . .
C39 C38 H38 119.9 . .
C38 C39 H39 120.3 . .
C40 C39 C38 119.4 . .
C40 C39 H39 120.3 . .
C39 C40 H40 119.9 . .
C41 C40 C39 120.2 . .
C41 C40 H40 119.9 . .
C36 C41 H41 119.5 . .
C40 C41 C36 121.1 . .
C40 C41 H41 119.5 . .

loop_
_geom_bond_atom_site_label_1
_geom_bond_atom_site_label_2
_geom_bond_distance
_geom_bond_site_symmetry_2
Sm1 O2 2.359(5) .
Sm1 O4 2.389(5) .
Sm1 C11 2.679(7) .
Sm1 C12 2.691(7) .
Sm1 C13 2.685(8) .
Sm1 C14 2.688(8) .
Sm1 C15 2.678(7) .
Sm1 C2 2.673(6) .
Sm1 C3 2.672(7) .
Sm1 C4 2.714(7) .
Sm1 C5 2.723(7) .
Sm1 C1 2.695(6) .
Mo1 Mo2 3.1935(8) .
Mo1 P1 2.3668(19) .
Mo1 C22 1.881(8) 2_665
Mo1 C21 1.976(8) .
Mo1 C28 2.412(7) .
Mo1 C27 2.355(8) .
Mo1 C26 2.325(7) .
Mo1 C25 2.336(8) .
Mo1 C29 2.386(7) .
Mo2 P1 2.3667(19) .
Mo2 C24 1.902(8) .
Mo2 C23 1.985(8) .
Mo2 C34 2.336(7) .
Mo2 C30 2.355(7) .
Mo2 C31 2.414(8) .
Mo2 C32 2.369(8) .
Mo2 C33 2.324(8) .
P1 P1 2.029(4) 2_665
O2 C22 1.204(10) .
O4 C24 1.181(10) .
O1 C21 1.147(10) .
O3 C23 1.145(10) .
C11 C12 1.440(13) .
C11 C15 1.377(12) .
C11 C16 1.506(12) .
C12 C13 1.417(14) .
C12 C17 1.465(14) .
C13 C14 1.448(13) .
C13 C18 1.496(13) .
C14 C15 1.413(11) .
C14 C19 1.499(13) .
C15 C20 1.530(12) .
C16 H16A 0.9800 .
C16 H16B 0.9800 .
C16 H16C 0.9800 .
C17 H17A 0.9800 .
C17 H17B 0.9800 .
C17 H17C 0.9800 .
C18 H18A 0.9800 .
C18 H18B 0.9800 .
C18 H18C 0.9800 .
C19 H19A 0.9800 .
C19 H19B 0.9800 .
C19 H19C 0.9800 .
C20 H20A 0.9800 .
C20 H20B 0.9800 .
C20 H20C 0.9800 .
C2 C3 1.421(10) .
C2 C1 1.401(11) .
C2 C7 1.515(9) .
C3 C4 1.434(11) .
C3 C8 1.512(12) .
C4 C5 1.411(13) .
C4 C9 1.499(11) .
C5 C1 1.427(11) .
C5 C10 1.494(12) .
C1 C6 1.519(11) .
C7 H7A 0.9800 .
C7 H7B 0.9800 .
C7 H7C 0.9800 .
C8 H8A 0.9800 .
C8 H8B 0.9800 .
C8 H8C 0.9800 .
C9 H9A 0.9800 .
C9 H9B 0.9800 .
C9 H9C 0.9800 .
C10 H10A 0.9800 .
C10 H10B 0.9800 .
C10 H10C 0.9800 .
C6 H6A 0.9800 .
C6 H6B 0.9800 .
C6 H6C 0.9800 .
C22 Mo1 1.881(8) 2_665
C34 H34 0.9500 .
C34 C30 1.406(12) .
C34 C33 1.428(13) .
C30 H30 0.9500 .
C30 C31 1.431(12) .
C31 H31 0.9500 .
C31 C32 1.392(14) .
C32 H32 0.9500 .
C32 C33 1.405(14) .
C33 H33 0.9500 .
C28 H28 0.9500 .
C28 C27 1.429(12) .
C28 C29 1.413(12) .
C27 H27 0.9500 .
C27 C26 1.416(13) .
C26 H26 0.9500 .
C26 C25 1.418(13) .
C25 H25 0.9500 .
C25 C29 1.396(12) .
C29 H29 0.9500 .
C35 H35A 0.9800 .
C35 H35B 0.9800 .
C35 H35C 0.9800 .
C35 C36 1.5069 .
C36 C37 1.4024 .
C36 C41 1.4024 .
C37 H37 0.9500 .
C37 C38 1.3965 .
C38 H38 0.9500 .
C38 C39 1.3967 .
C39 H39 0.9500 .
C39 C40 1.3965 .
C40 H40 0.9500 .
C40 C41 1.3961 .
C41 H41 0.9500 .

loop_
_geom_torsion_atom_site_label_1
_geom_torsion_atom_site_label_2
_geom_torsion_atom_site_label_3
_geom_torsion_atom_site_label_4
_geom_torsion
Sm1 C11 C12 C13 -67.5(5)
Sm1 C11 C12 C17 118.5(8)
Sm1 C11 C15 C14 67.4(5)
Sm1 C11 C15 C20 -117.4(7)
Sm1 C12 C13 C14 -67.8(5)
Sm1 C12 C13 C18 121.8(8)
Sm1 C13 C14 C15 -68.1(5)
Sm1 C13 C14 C19 119.8(8)
Sm1 C14 C15 C11 -67.4(5)
Sm1 C14 C15 C20 117.3(7)
Sm1 C2 C3 C4 -69.7(5)
Sm1 C2 C3 C8 112.8(7)
Sm1 C2 C1 C5 68.8(5)
Sm1 C2 C1 C6 -115.0(7)
Sm1 C3 C4 C5 -67.9(5)
Sm1 C3 C4 C9 123.2(7)
Sm1 C4 C5 C1 -66.6(5)
Sm1 C4 C5 C10 121.4(8)
Sm1 C5 C1 C2 -67.5(5)
Sm1 C5 C1 C6 116.3(7)
Mo1 C28 C27 C26 -63.8(5)
Mo1 C28 C29 C25 62.5(5)
Mo1 C27 C26 C25 -65.3(5)
Mo1 C26 C25 C29 -66.4(5)
Mo1 C25 C29 C28 -64.4(5)
Mo2 C34 C30 C31 -66.2(5)
Mo2 C34 C33 C32 66.4(5)
Mo2 C30 C31 C32 -62.3(5)
Mo2 C31 C32 C33 -62.9(6)
Mo2 C32 C33 C34 -65.3(5)
C11 C12 C13 Sm1 67.2(5)
C11 C12 C13 C14 -0.5(8)
C11 C12 C13 C18 -170.9(8)
C12 C11 C15 Sm1 -68.3(5)
C12 C11 C15 C14 -0.9(8)
C12 C11 C15 C20 174.3(7)
C12 C13 C14 Sm1 68.1(5)
C12 C13 C14 C15 0.0(8)
C12 C13 C14 C19 -172.2(8)
C13 C14 C15 Sm1 68.0(5)
C13 C14 C15 C11 0.6(8)
C13 C14 C15 C20 -174.6(7)
C15 C11 C12 Sm1 68.4(5)
C15 C11 C12 C13 0.9(8)
C15 C11 C12 C17 -173.0(8)
C16 C11 C12 Sm1 -113.1(7)
C16 C11 C12 C13 179.4(7)
C16 C11 C12 C17 5.4(13)
C16 C11 C15 Sm1 113.3(8)
C16 C11 C15 C14 -179.3(7)
C16 C11 C15 C20 -4.1(12)
C17 C12 C13 Sm1 -118.8(8)
C17 C12 C13 C14 173.5(8)
C17 C12 C13 C18 3.1(13)
C18 C13 C14 Sm1 -121.4(8)
C18 C13 C14 C15 170.5(7)
C18 C13 C14 C19 -1.6(13)
C19 C14 C15 Sm1 -119.8(8)
C19 C14 C15 C11 172.8(8)
C19 C14 C15 C20 -2.5(12)
C2 C3 C4 Sm1 68.7(5)
C2 C3 C4 C5 0.8(8)
C2 C3 C4 C9 -168.1(7)
C3 C2 C1 Sm1 -67.9(5)
C3 C2 C1 C5 0.8(8)
C3 C2 C1 C6 177.1(6)
C3 C4 C5 Sm1 66.3(5)
C3 C4 C5 C1 -0.3(8)
C3 C4 C5 C10 -172.3(7)
C4 C5 C1 Sm1 67.2(5)
C4 C5 C1 C2 -0.3(8)
C4 C5 C1 C6 -176.5(7)
C1 C2 C3 Sm1 68.8(5)
C1 C2 C3 C4 -1.0(8)
C1 C2 C3 C8 -178.5(7)
C7 C2 C3 Sm1 -111.6(7)
C7 C2 C3 C4 178.7(6)
C7 C2 C3 C8 1.2(12)
C7 C2 C1 Sm1 112.4(7)
C7 C2 C1 C5 -178.9(6)
C7 C2 C1 C6 -2.6(11)
C8 C3 C4 Sm1 -113.7(7)
C8 C3 C4 C5 178.4(7)
C8 C3 C4 C9 9.5(12)
C9 C4 C5 Sm1 -125.1(8)
C9 C4 C5 C1 168.3(7)
C9 C4 C5 C10 -3.7(13)
C10 C5 C1 Sm1 -120.4(8)
C10 C5 C1 C2 172.0(7)
C10 C5 C1 C6 -4.2(12)
C34 C30 C31 Mo2 64.2(5)
C34 C30 C31 C32 1.9(8)
C30 C34 C33 Mo2 -65.4(5)
C30 C34 C33 C32 1.0(9)
C30 C31 C32 Mo2 61.7(5)
C30 C31 C32 C33 -1.3(8)
C31 C32 C33 Mo2 65.5(6)
C31 C32 C33 C34 0.2(9)
C33 C34 C30 Mo2 64.4(5)
C33 C34 C30 C31 -1.8(8)
C28 C27 C26 Mo1 66.1(5)
C28 C27 C26 C25 0.8(8)
C27 C28 C29 Mo1 -62.2(5)
C27 C28 C29 C25 0.4(8)
C27 C26 C25 Mo1 65.9(5)
C27 C26 C25 C29 -0.5(8)
C26 C25 C29 Mo1 64.6(5)
C26 C25 C29 C28 0.1(8)
C29 C28 C27 Mo1 63.1(5)
C29 C28 C27 C26 -0.7(8)
C35 C36 C37 C38 178.5
C35 C36 C41 C40 -178.5
C36 C37 C38 C39 0.1
C37 C36 C41 C40 0.3
C37 C38 C39 C40 0.1
C38 C39 C40 C41 -0.1
C39 C40 C41 C36 -0.1
C41 C36 C37 C38 -0.3
